data_2213642
loop_
_publ_author_name
'Ya-Mei Pei'
'Xiang-Gao Meng'
'Chun-Shan Zhou'
'Li, Wang'

_publ_section_title
;[<i>N</i>,<i>N</i>,<i>N</i>',<i>N</i>'-Tetrakis(benzimidazol-2-ylmethyl)ethane-1,2-diamine]nickel(II)
 dichloride trimethanol solvate
;
_journal_coeditor_code AT2277
_journal_issue 6
_journal_name_full 'Acta Crystallographica Section E'
_journal_page_first m1568
_journal_page_last m1568
_journal_paper_doi 10.1107/S1600536807020879
_journal_volume 63
_journal_year 2007
_chemical_formula_iupac '[Ni (C34 H32 N10)] Cl2 , 3C H4 O'
_chemical_formula_moiety 'C34 H32 N10 Ni 2+ , 2Cl - , 3C H4 O'
_chemical_formula_sum 'C37 H44 Cl2 N10 Ni O3'
_chemical_formula_weight 806.43
_chemical_name_systematic
;
[N,N,N',N'-Tetrakis(benzimidazol-2-ylmethyl)ethane-1,2-diamine]nickel(II)
dichloride trimethanol solvate
;
_space_group_IT_number 2
_symmetry_cell_setting triclinic
_symmetry_space_group_name_Hall '-P 1'
_symmetry_space_group_name_H-M 'P -1'
_atom_sites_solution_hydrogens geom
_atom_sites_solution_primary direct
_atom_sites_solution_secondary difmap
_audit_creation_method SHELXL97
_cell_angle_alpha 74.3120(10)
_cell_angle_beta 87.4910(10)
_cell_angle_gamma 73.0650(10)
_cell_formula_units_Z 2
_cell_length_a 10.8183(5)
_cell_length_b 11.7267(6)
_cell_length_c 16.8837(8)
_cell_measurement_reflns_used 5644
_cell_measurement_temperature 298(2)
_cell_measurement_theta_max 0.00
_cell_measurement_theta_min 0.00
_cell_volume 1971.28(17)
_computing_cell_refinement 'SAINT-Plus (Bruker, 2001)'
_computing_data_collection 'SMART (Bruker, 2001)'
_computing_data_reduction SAINT-Plus
_computing_molecular_graphics 'SHELXTL (Bruker, 2001)'
_computing_publication_material SHELXTL
_computing_structure_refinement 'SHELXL97 (Sheldrick, 1997)'
_computing_structure_solution 'SHELXS97 (Sheldrick, 1997)'
_diffrn_ambient_temperature 298(2)
_diffrn_measured_fraction_theta_full 0.988
_diffrn_measured_fraction_theta_max 0.988
_diffrn_measurement_device_type 'Bruker SMART CCD area-detector'
_diffrn_measurement_method '\f and \w'
_diffrn_radiation_monochromator graphite
_diffrn_radiation_source 'fine-focus sealed tube'
_diffrn_radiation_type MoK\a
_diffrn_radiation_wavelength 0.71073
_diffrn_reflns_av_R_equivalents 0.0307
_diffrn_reflns_av_sigmaI/netI 0.0455
_diffrn_reflns_limit_h_max 12
_diffrn_reflns_limit_h_min -13
_diffrn_reflns_limit_k_max 14
_diffrn_reflns_limit_k_min -14
_diffrn_reflns_limit_l_max 20
_diffrn_reflns_limit_l_min -20
_diffrn_reflns_number 17041
_diffrn_reflns_theta_full 26.00
_diffrn_reflns_theta_max 26.00
_diffrn_reflns_theta_min 1.89
_exptl_absorpt_coefficient_mu 0.677
_exptl_absorpt_correction_type none
_exptl_crystal_colour purple
_exptl_crystal_density_diffrn 1.359
_exptl_crystal_density_method 'not measured'
_exptl_crystal_description block
_exptl_crystal_F_000 844
_exptl_crystal_size_max 0.30
_exptl_crystal_size_mid 0.20
_exptl_crystal_size_min 0.20
_refine_diff_density_max 0.524
_refine_diff_density_min -0.498
_refine_ls_extinction_method none
_refine_ls_goodness_of_fit_ref 1.052
_refine_ls_hydrogen_treatment mixed
_refine_ls_matrix_type full
_refine_ls_number_parameters 505
_refine_ls_number_reflns 7670
_refine_ls_number_restraints 26
_refine_ls_restrained_S_all 1.056
_refine_ls_R_factor_all 0.0649
_refine_ls_R_factor_gt 0.0516
_refine_ls_shift/su_max 0.000
_refine_ls_shift/su_mean 0.000
_refine_ls_structure_factor_coef Fsqd
_refine_ls_weighting_details 'calc w = 1/[\s^2^(Fo^2^)+(0.0747P)^2^+0.9889P] where P=(Fo^2^+2Fc^2^)/3'
_refine_ls_weighting_scheme calc
_refine_ls_wR_factor_gt 0.1311
_refine_ls_wR_factor_ref 0.1445
_reflns_number_gt 6229
_reflns_number_total 7670
_reflns_threshold_expression I>2\s(I)
_cod_data_source_file at2277.cif
_cod_data_source_block I
_cod_original_cell_volume 1971.28(16)
_cod_database_code 2213642
_cod_database_fobs_code 2213642

loop_
_symmetry_equiv_pos_as_xyz
'x, y, z'
'-x, -y, -z'

loop_
_atom_site_type_symbol
_atom_site_label
_atom_site_fract_x
_atom_site_fract_y
_atom_site_fract_z
_atom_site_U_iso_or_equiv
_atom_site_adp_type
_atom_site_calc_flag
_atom_site_refinement_flags
_atom_site_occupancy
_atom_site_disorder_assembly
_atom_site_disorder_group
Ni Ni1 0.76117(3) 0.88541(3) 0.73720(2) 0.03295(13) Uani d . 1 . .
C C1 0.6510(3) 0.8609(3) 0.58813(18) 0.0418(7) Uani d . 1 . .
H H1A 0.5788 0.8775 0.5505 0.050 Uiso calc R 1 . .
H H1B 0.7081 0.7789 0.5909 0.050 Uiso calc R 1 . .
C C2 0.7239(3) 0.9574(3) 0.55753(18) 0.0443(7) Uani d . 1 . .
H H2A 0.7536 0.9567 0.5026 0.053 Uiso calc R 1 . .
H H2B 0.6670 1.0393 0.5553 0.053 Uiso calc R 1 . .
C C3 0.8848(3) 1.0338(3) 0.61055(18) 0.0438(7) Uani d . 1 . .
H H3A 0.8138 1.1096 0.6006 0.053 Uiso calc R 1 . .
H H3B 0.9443 1.0423 0.5662 0.053 Uiso calc R 1 . .
C C4 0.9526(3) 1.0095(3) 0.69153(18) 0.0381(6) Uani d . 1 . .
C C5 1.0036(3) 0.9358(3) 0.82128(19) 0.0393(7) Uani d . 1 . .
C C6 1.0163(3) 0.8747(3) 0.9047(2) 0.0497(8) Uani d . 1 . .
H H6 0.9621 0.8275 0.9291 0.060 Uiso calc R 1 . .
C C7 1.1123(4) 0.8869(3) 0.9498(2) 0.0589(9) Uani d . 1 . .
H H7 1.1221 0.8480 1.0059 0.071 Uiso calc R 1 . .
C C8 1.1956(4) 0.9562(3) 0.9138(3) 0.0608(10) Uani d . 1 . .
H H8 1.2601 0.9612 0.9462 0.073 Uiso calc R 1 . .
C C9 1.1842(3) 1.0169(3) 0.8315(2) 0.0520(8) Uani d . 1 . .
H H9 1.2397 1.0628 0.8074 0.062 Uiso calc R 1 . .
C C10 1.0864(3) 1.0070(3) 0.7856(2) 0.0423(7) Uani d . 1 . .
C C11 0.9413(3) 0.8190(3) 0.60412(19) 0.0434(7) Uani d . 1 . .
H H11A 0.9297 0.8057 0.5510 0.052 Uiso calc R 1 . .
H H11B 1.0239 0.8355 0.6054 0.052 Uiso calc R 1 . .
C C12 0.9414(3) 0.7065(3) 0.67009(19) 0.0404(7) Uani d . 1 . .
C C13 0.9106(3) 0.5870(3) 0.7870(2) 0.0439(7) Uani d . 1 . .
C C14 0.8774(4) 0.5367(3) 0.8664(2) 0.0524(8) Uani d . 1 . .
H H14 0.8228 0.5856 0.8962 0.063 Uiso calc R 1 . .
C C15 0.9291(4) 0.4106(4) 0.8990(3) 0.0700(11) Uani d . 1 . .
H H15 0.9104 0.3742 0.9525 0.084 Uiso calc R 1 . .
C C16 1.0083(4) 0.3365(4) 0.8539(3) 0.0775(13) Uani d . 1 . .
H H16 1.0393 0.2517 0.8776 0.093 Uiso calc R 1 . .
C C17 1.0417(4) 0.3846(4) 0.7761(3) 0.0730(12) Uani d . 1 . .
H H17 1.0950 0.3346 0.7465 0.088 Uiso calc R 1 . .
C C18 0.9927(3) 0.5121(3) 0.7428(2) 0.0527(8) Uani d . 1 . .
C C19 0.4865(3) 0.9738(3) 0.6662(2) 0.0440(7) Uani d . 1 . .
H H19A 0.4238 0.9478 0.7042 0.053 Uiso calc R 1 . .
H H19B 0.4474 1.0029 0.6110 0.053 Uiso calc R 1 . .
C C20 0.5218(3) 1.0769(3) 0.68755(18) 0.0386(7) Uani d . 1 . .
C C21 0.5050(3) 1.2598(3) 0.70313(19) 0.0451(7) Uani d . 1 . .
C C22 0.4686(4) 1.3832(3) 0.7052(2) 0.0587(9) Uani d . 1 . .
H H22 0.3867 1.4360 0.6869 0.070 Uiso calc R 1 . .
C C23 0.5591(4) 1.4227(3) 0.7353(3) 0.0648(11) Uani d . 1 . .
H H23 0.5379 1.5045 0.7375 0.078 Uiso calc R 1 . .
C C24 0.6816(4) 1.3445(4) 0.7628(2) 0.0622(10) Uani d . 1 . .
H H24 0.7403 1.3752 0.7828 0.075 Uiso calc R 1 . .
C C25 0.7183(4) 1.2220(3) 0.7612(2) 0.0498(8) Uani d . 1 . .
H H25 0.8004 1.1699 0.7799 0.060 Uiso calc R 1 . .
C C26 0.6285(3) 1.1797(3) 0.73060(18) 0.0403(7) Uani d . 1 . .
C C27 0.5784(3) 0.7514(3) 0.72125(18) 0.0406(7) Uani d . 1 . .
H H27A 0.6449 0.6793 0.7140 0.049 Uiso calc R 1 . .
H H27B 0.4950 0.7469 0.7058 0.049 Uiso calc R 1 . .
C C28 0.5802(3) 0.7576(3) 0.80841(18) 0.0380(6) Uani d . 1 . .
C C29 0.5324(3) 0.7414(3) 0.9378(2) 0.0477(8) Uani d . 1 . .
C C30 0.4836(4) 0.7203(4) 1.0160(2) 0.0644(10) Uani d . 1 . .
H H30 0.4234 0.6762 1.0302 0.077 Uiso calc R 1 . .
C C31 0.5272(5) 0.7664(5) 1.0710(2) 0.0750(12) Uani d . 1 . .
H H31 0.4957 0.7543 1.1238 0.090 Uiso calc R 1 . .
C C32 0.6186(5) 0.8317(4) 1.0501(2) 0.0728(12) Uani d . 1 . .
H H32 0.6461 0.8619 1.0895 0.087 Uiso calc R 1 . .
C C33 0.6691(4) 0.8527(4) 0.9729(2) 0.0560(9) Uani d . 1 . .
H H33 0.7302 0.8960 0.9594 0.067 Uiso calc R 1 . .
C C34 0.6239(3) 0.8058(3) 0.91627(18) 0.0395(7) Uani d . 1 . .
C C35 0.2331(6) 0.5681(6) 0.8657(5) 0.122(2) Uani d . 1 . .
H H35A 0.2554 0.5382 0.9235 0.182 Uiso calc R 1 . .
H H35B 0.2409 0.4992 0.8434 0.182 Uiso calc R 1 . .
H H35C 0.1456 0.6209 0.8574 0.182 Uiso calc R 1 . .
C C36 0.4998(6) 0.6466(4) 0.5199(3) 0.1029(18) Uani d . 1 . .
H H36A 0.5832 0.6546 0.5022 0.154 Uiso calc R 1 . .
H H36B 0.4745 0.5954 0.4919 0.154 Uiso calc R 1 . .
H H36C 0.5041 0.6096 0.5782 0.154 Uiso calc R 1 . .
Cl Cl1 0.81962(8) 0.76367(8) 0.41547(5) 0.0523(2) Uani d . 1 . .
Cl Cl2 0.25611(11) 0.79632(15) 0.65016(9) 0.0972(4) Uani d . 1 . .
N N1 0.8357(2) 0.9273(2) 0.61481(14) 0.0388(6) Uani d . 1 . .
N N2 0.6035(2) 0.8669(2) 0.67068(15) 0.0370(5) Uani d . 1 . .
N N3 0.9191(2) 0.9405(2) 0.75989(15) 0.0378(5) Uani d . 1 . .
N N4 1.0494(3) 1.0531(2) 0.70377(16) 0.0446(6) Uani d . 1 . .
H H4 1.0824 1.1013 0.6671 0.053 Uiso calc R 1 . .
N N5 0.8790(2) 0.7102(2) 0.73796(15) 0.0389(6) Uani d . 1 . .
N N6 1.0092(3) 0.5910(3) 0.66900(18) 0.0526(7) Uani d . 1 . .
H H6A 1.0546 0.5701 0.6293 0.063 Uiso calc R 1 . .
N N7 0.6534(2) 0.8140(2) 0.83407(15) 0.0386(6) Uani d . 1 . .
N N8 0.5074(3) 0.7112(3) 0.86743(16) 0.0488(7) Uani d . 1 . .
H H8A 0.4552 0.6703 0.8626 0.059 Uiso calc R 1 . .
N N12 0.4403(3) 1.1903(2) 0.67747(16) 0.0459(6) Uani d . 1 . .
H H12 0.3618 1.2153 0.6584 0.055 Uiso calc R 1 . .
N N13 0.6354(2) 1.0632(2) 0.71968(15) 0.0398(6) Uani d . 1 . .
O O1 0.3132(4) 0.6324(5) 0.8274(3) 0.1190(14) Uani d . 1 . .
H H1 0.2816 0.6754 0.7820 0.178 Uiso calc R 1 . .
O O2 0.4147(6) 0.7566(4) 0.5025(3) 0.154(2) Uani d . 1 . .
H H2 0.3433 0.7497 0.5171 0.231 Uiso calc R 1 . .
O O3 0.1666(6) 0.5150(6) 0.5485(3) 0.100(3) Uani d PDU 0.752(18) A 1
H H3 0.1713 0.4426 0.5524 0.150 Uiso calc PR 0.752(18) A 1
C C37 0.1726(9) 0.5770(9) 0.4660(4) 0.101(3) Uani d PDU 0.752(18) A 1
H H37A 0.1762 0.6592 0.4620 0.152 Uiso calc PR 0.752(18) A 1
H H37B 0.0972 0.5814 0.4361 0.152 Uiso calc PR 0.752(18) A 1
H H37C 0.2486 0.5331 0.4432 0.152 Uiso calc PR 0.752(18) A 1
C C37' 0.143(10) 0.581(10) 0.460(4) 0.37(6) Uani d PDU 0.248(18) A 2
H H37D 0.0541 0.6280 0.4461 0.558 Uiso calc PR 0.248(18) A 2
H H37E 0.1533 0.4957 0.4632 0.558 Uiso calc PR 0.248(18) A 2
H H37F 0.1965 0.6126 0.4176 0.558 Uiso calc PR 0.248(18) A 2
O O3' 0.178(3) 0.591(4) 0.5330(19) 0.155(11) Uani d PDU 0.248(18) A 2
H H3' 0.2517 0.5977 0.5310 0.232 Uiso calc PR 0.248(18) A 2

loop_
_atom_site_aniso_label
_atom_site_aniso_U_11
_atom_site_aniso_U_22
_atom_site_aniso_U_33
_atom_site_aniso_U_12
_atom_site_aniso_U_13
_atom_site_aniso_U_23
Ni1 0.0340(2) 0.0360(2) 0.0319(2) -0.01547(16) 0.00156(14) -0.00855(15)
C1 0.0439(18) 0.0517(18) 0.0352(15) -0.0184(15) -0.0050(13) -0.0149(13)
C2 0.0507(19) 0.0497(18) 0.0316(15) -0.0177(15) -0.0015(13) -0.0055(13)
C3 0.0516(19) 0.0449(17) 0.0365(16) -0.0236(15) 0.0040(13) -0.0033(13)
C4 0.0415(17) 0.0378(15) 0.0390(15) -0.0174(13) 0.0052(13) -0.0111(12)
C5 0.0374(16) 0.0394(16) 0.0434(16) -0.0110(13) 0.0013(13) -0.0150(13)
C6 0.053(2) 0.0480(18) 0.0473(18) -0.0194(16) -0.0051(15) -0.0050(15)
C7 0.067(2) 0.060(2) 0.051(2) -0.0205(19) -0.0133(17) -0.0106(17)
C8 0.055(2) 0.056(2) 0.075(3) -0.0177(18) -0.0210(19) -0.0204(19)
C9 0.048(2) 0.052(2) 0.066(2) -0.0231(16) 0.0001(16) -0.0220(17)
C10 0.0417(18) 0.0412(17) 0.0496(18) -0.0157(14) 0.0017(14) -0.0174(14)
C11 0.0413(18) 0.0512(18) 0.0395(16) -0.0166(15) 0.0069(13) -0.0126(14)
C12 0.0366(16) 0.0449(17) 0.0421(16) -0.0121(13) -0.0003(13) -0.0150(13)
C13 0.0414(18) 0.0388(16) 0.0492(18) -0.0098(14) -0.0053(14) -0.0090(14)
C14 0.058(2) 0.0445(18) 0.0509(19) -0.0137(16) 0.0015(16) -0.0069(15)
C15 0.085(3) 0.050(2) 0.063(2) -0.016(2) 0.002(2) -0.0002(18)
C16 0.078(3) 0.039(2) 0.094(3) -0.001(2) -0.001(2) 0.001(2)
C17 0.074(3) 0.045(2) 0.090(3) -0.0027(19) 0.007(2) -0.019(2)
C18 0.048(2) 0.0436(18) 0.063(2) -0.0085(15) 0.0007(16) -0.0139(16)
C19 0.0342(16) 0.0456(17) 0.0534(18) -0.0120(14) -0.0042(14) -0.0139(14)
C20 0.0401(17) 0.0357(15) 0.0386(15) -0.0098(13) -0.0001(13) -0.0090(12)
C21 0.056(2) 0.0414(17) 0.0386(16) -0.0147(15) 0.0066(14) -0.0127(13)
C22 0.069(2) 0.0436(19) 0.059(2) -0.0122(18) 0.0079(18) -0.0116(16)
C23 0.087(3) 0.0391(19) 0.077(3) -0.027(2) 0.019(2) -0.0237(18)
C24 0.077(3) 0.060(2) 0.069(2) -0.040(2) 0.016(2) -0.0294(19)
C25 0.053(2) 0.0531(19) 0.054(2) -0.0251(16) 0.0080(16) -0.0231(16)
C26 0.0471(18) 0.0413(16) 0.0365(15) -0.0190(14) 0.0071(13) -0.0110(13)
C27 0.0408(17) 0.0426(17) 0.0451(17) -0.0209(14) 0.0008(13) -0.0132(13)
C28 0.0386(16) 0.0396(16) 0.0390(15) -0.0176(13) 0.0011(12) -0.0087(12)
C29 0.0470(19) 0.055(2) 0.0418(17) -0.0215(16) 0.0020(14) -0.0073(14)
C30 0.069(3) 0.085(3) 0.048(2) -0.042(2) 0.0133(18) -0.0127(19)
C31 0.085(3) 0.110(4) 0.041(2) -0.048(3) 0.0204(19) -0.020(2)
C32 0.091(3) 0.101(3) 0.046(2) -0.046(3) 0.014(2) -0.033(2)
C33 0.067(2) 0.068(2) 0.0444(18) -0.033(2) 0.0078(16) -0.0209(17)
C34 0.0386(16) 0.0450(17) 0.0369(15) -0.0174(14) 0.0042(12) -0.0089(13)
C35 0.095(4) 0.121(5) 0.173(7) -0.059(4) 0.020(4) -0.051(4)
C36 0.152(6) 0.059(3) 0.088(4) -0.021(3) 0.011(3) -0.015(3)
Cl1 0.0505(5) 0.0553(5) 0.0541(5) -0.0238(4) 0.0026(4) -0.0107(4)
Cl2 0.0509(6) 0.1369(12) 0.1111(10) -0.0283(7) 0.0003(6) -0.0437(9)
N1 0.0427(14) 0.0419(14) 0.0340(12) -0.0185(12) 0.0018(10) -0.0073(10)
N2 0.0406(14) 0.0362(13) 0.0367(13) -0.0140(11) -0.0014(10) -0.0104(10)
N3 0.0361(13) 0.0414(13) 0.0370(13) -0.0161(11) -0.0012(10) -0.0066(10)
N4 0.0454(15) 0.0476(15) 0.0484(15) -0.0258(13) 0.0095(12) -0.0135(12)
N5 0.0383(14) 0.0405(14) 0.0377(13) -0.0118(11) 0.0009(10) -0.0097(11)
N6 0.0523(17) 0.0521(17) 0.0561(17) -0.0130(14) 0.0134(13) -0.0233(14)
N7 0.0419(14) 0.0426(14) 0.0370(13) -0.0196(12) 0.0048(11) -0.0127(11)
N8 0.0504(16) 0.0591(17) 0.0459(15) -0.0334(14) 0.0044(12) -0.0106(13)
N12 0.0435(15) 0.0448(15) 0.0465(15) -0.0085(12) -0.0026(12) -0.0116(12)
N13 0.0432(15) 0.0384(13) 0.0419(14) -0.0158(11) 0.0016(11) -0.0136(11)
O1 0.098(3) 0.168(4) 0.120(3) -0.091(3) -0.016(2) -0.026(3)
O2 0.187(5) 0.101(3) 0.107(3) 0.023(3) 0.025(3) 0.009(2)
O3 0.135(4) 0.065(3) 0.105(4) -0.028(3) 0.051(3) -0.039(3)
C37 0.082(5) 0.094(5) 0.094(5) -0.002(4) 0.015(4) 0.003(4)
C37' 0.37(6) 0.37(6) 0.37(6) -0.11(2) 0.009(11) -0.098(19)
O3' 0.158(13) 0.151(15) 0.163(14) -0.052(9) 0.017(9) -0.049(10)

loop_
_atom_type_symbol
_atom_type_description
_atom_type_scat_dispersion_real
_atom_type_scat_dispersion_imag
_atom_type_scat_source
C C 0.0033 0.0016 'International Tables Vol C Tables 4.2.6.8 and 6.1.1.4'
H H 0.0000 0.0000 'International Tables Vol C Tables 4.2.6.8 and 6.1.1.4'
N N 0.0061 0.0033 'International Tables Vol C Tables 4.2.6.8 and 6.1.1.4'
O O 0.0106 0.0060 'International Tables Vol C Tables 4.2.6.8 and 6.1.1.4'
Cl Cl 0.1484 0.1585 'International Tables Vol C Tables 4.2.6.8 and 6.1.1.4'
Ni Ni 0.3393 1.1124 'International Tables Vol C Tables 4.2.6.8 and 6.1.1.4'

loop_
_geom_angle_atom_site_label_1
_geom_angle_atom_site_label_2
_geom_angle_atom_site_label_3
_geom_angle
_geom_angle_publ_flag
N5 Ni1 N3 91.55(10) yes
N5 Ni1 N13 171.99(10) yes
N3 Ni1 N13 92.50(10) yes
N5 Ni1 N7 92.35(10) yes
N3 Ni1 N7 120.95(10) yes
N13 Ni1 N7 91.49(10) yes
N5 Ni1 N1 80.72(9) yes
N3 Ni1 N1 79.15(9) yes
N13 Ni1 N1 93.27(9) yes
N7 Ni1 N1 159.13(10) yes
N5 Ni1 N2 93.07(9) yes
N3 Ni1 N2 159.90(9) yes
N13 Ni1 N2 80.83(9) yes
N7 Ni1 N2 78.41(9) yes
N1 Ni1 N2 82.31(9) yes
N2 C1 C2 108.7(2) no
N2 C1 H1A 110.0 no
C2 C1 H1A 110.0 no
N2 C1 H1B 110.0 no
C2 C1 H1B 110.0 no
H1A C1 H1B 108.3 no
N1 C2 C1 108.6(2) no
N1 C2 H2A 110.0 no
C1 C2 H2A 110.0 no
N1 C2 H2B 110.0 no
C1 C2 H2B 110.0 no
H2A C2 H2B 108.3 no
N1 C3 C4 107.2(2) no
N1 C3 H3A 110.3 no
C4 C3 H3A 110.3 no
N1 C3 H3B 110.3 no
C4 C3 H3B 110.3 no
H3A C3 H3B 108.5 no
N3 C4 N4 113.0(3) no
N3 C4 C3 121.3(3) no
N4 C4 C3 125.7(3) no
C6 C5 N3 131.2(3) no
C6 C5 C10 120.4(3) no
N3 C5 C10 108.3(3) no
C7 C6 C5 117.3(3) no
C7 C6 H6 121.3 no
C5 C6 H6 121.3 no
C6 C7 C8 122.0(3) no
C6 C7 H7 119.0 no
C8 C7 H7 119.0 no
C9 C8 C7 121.3(3) no
C9 C8 H8 119.4 no
C7 C8 H8 119.4 no
C8 C9 C10 117.3(3) no
C8 C9 H9 121.4 no
C10 C9 H9 121.4 no
N4 C10 C9 132.5(3) no
N4 C10 C5 105.8(3) no
C9 C10 C5 121.7(3) no
C12 C11 N1 110.6(2) no
C12 C11 H11A 109.5 no
N1 C11 H11A 109.5 no
C12 C11 H11B 109.5 no
N1 C11 H11B 109.5 no
H11A C11 H11B 108.1 no
N5 C12 N6 112.8(3) no
N5 C12 C11 122.9(3) no
N6 C12 C11 124.3(3) no
C14 C13 C18 120.8(3) no
C14 C13 N5 131.1(3) no
C18 C13 N5 108.0(3) no
C15 C14 C13 116.9(3) no
C15 C14 H14 121.5 no
C13 C14 H14 121.5 no
C14 C15 C16 121.8(4) no
C14 C15 H15 119.1 no
C16 C15 H15 119.1 no
C17 C16 C15 121.9(4) no
C17 C16 H16 119.1 no
C15 C16 H16 119.1 no
C16 C17 C18 117.2(4) no
C16 C17 H17 121.4 no
C18 C17 H17 121.4 no
N6 C18 C17 132.8(4) no
N6 C18 C13 105.8(3) no
C17 C18 C13 121.3(4) no
N2 C19 C20 110.3(2) no
N2 C19 H19A 109.6 no
C20 C19 H19A 109.6 no
N2 C19 H19B 109.6 no
C20 C19 H19B 109.6 no
H19A C19 H19B 108.1 no
N13 C20 N12 113.5(3) no
N13 C20 C19 123.1(3) no
N12 C20 C19 123.4(3) no
N12 C21 C22 132.3(3) no
N12 C21 C26 105.9(3) no
C22 C21 C26 121.8(3) no
C23 C22 C21 116.8(4) no
C23 C22 H22 121.6 no
C21 C22 H22 121.6 no
C22 C23 C24 122.0(3) no
C22 C23 H23 119.0 no
C24 C23 H23 119.0 no
C25 C24 C23 121.6(4) no
C25 C24 H24 119.2 no
C23 C24 H24 119.2 no
C24 C25 C26 117.5(4) no
C24 C25 H25 121.2 no
C26 C25 H25 121.2 no
C25 C26 C21 120.3(3) no
C25 C26 N13 131.7(3) no
C21 C26 N13 108.0(3) no
N2 C27 C28 105.7(2) no
N2 C27 H27A 110.6 no
C28 C27 H27A 110.6 no
N2 C27 H27B 110.6 no
C28 C27 H27B 110.6 no
H27A C27 H27B 108.7 no
N7 C28 N8 113.1(3) no
N7 C28 C27 122.0(3) no
N8 C28 C27 124.9(3) no
C30 C29 N8 132.6(3) no
C30 C29 C34 121.8(3) no
N8 C29 C34 105.6(3) no
C31 C30 C29 117.4(4) no
C31 C30 H30 121.3 no
C29 C30 H30 121.3 no
C30 C31 C32 121.4(3) no
C30 C31 H31 119.3 no
C32 C31 H31 119.3 no
C33 C32 C31 122.2(4) no
C33 C32 H32 118.9 no
C31 C32 H32 118.9 no
C32 C33 C34 116.4(3) no
C32 C33 H33 121.8 no
C34 C33 H33 121.8 no
C29 C34 C33 120.8(3) no
C29 C34 N7 109.1(3) no
C33 C34 N7 130.1(3) no
O1 C35 H35A 109.5 no
O1 C35 H35B 109.5 no
H35A C35 H35B 109.5 no
O1 C35 H35C 109.5 no
H35A C35 H35C 109.5 no
H35B C35 H35C 109.5 no
O2 C36 H36A 109.5 no
O2 C36 H36B 109.5 no
H36A C36 H36B 109.5 no
O2 C36 H36C 109.5 no
H36A C36 H36C 109.5 no
H36B C36 H36C 109.5 no
C3 N1 C2 113.5(2) no
C3 N1 C11 111.1(2) no
C2 N1 C11 111.7(2) no
C3 N1 Ni1 104.52(17) no
C2 N1 Ni1 105.47(18) no
C11 N1 Ni1 110.16(17) no
C1 N2 C27 114.3(2) no
C1 N2 C19 111.8(2) no
C27 N2 C19 109.8(2) no
C1 N2 Ni1 106.06(18) no
C27 N2 Ni1 104.33(17) no
C19 N2 Ni1 110.27(17) no
C4 N3 C5 105.3(2) no
C4 N3 Ni1 110.72(19) no
C5 N3 Ni1 143.9(2) no
C4 N4 C10 107.4(2) no
C4 N4 H4 126.3 no
C10 N4 H4 126.3 no
C12 N5 C13 105.7(3) no
C12 N5 Ni1 113.6(2) no
C13 N5 Ni1 140.5(2) no
C12 N6 C18 107.6(3) no
C12 N6 H6A 126.2 no
C18 N6 H6A 126.2 no
C28 N7 C34 105.1(2) no
C28 N7 Ni1 110.24(19) no
C34 N7 Ni1 144.6(2) no
C28 N8 C29 107.1(3) no
C28 N8 H8A 126.4 no
C29 N8 H8A 126.4 no
C20 N12 C21 107.5(3) no
C20 N12 H12 126.3 no
C21 N12 H12 126.3 no
C20 N13 C26 105.1(3) no
C20 N13 Ni1 113.40(19) no
C26 N13 Ni1 141.5(2) no
C35 O1 H1 109.5 no
C36 O2 H2 109.5 no
O3' C37' H37D 109.5 no
O3' C37' H37E 109.5 no
H37D C37' H37E 109.5 no
O3' C37' H37F 109.5 no
H37D C37' H37F 109.5 no
H37E C37' H37F 109.5 no
C37' O3' H3' 109.5 no

loop_
_geom_bond_atom_site_label_1
_geom_bond_atom_site_label_2
_geom_bond_distance
_geom_bond_publ_flag
Ni1 N5 2.076(2) yes
Ni1 N3 2.078(2) yes
Ni1 N13 2.082(2) yes
Ni1 N7 2.097(2) yes
Ni1 N1 2.167(2) yes
Ni1 N2 2.175(2) yes
C1 N2 1.476(4) no
C1 C2 1.528(4) no
C1 H1A 0.9700 no
C1 H1B 0.9700 no
C2 N1 1.481(4) no
C2 H2A 0.9700 no
C2 H2B 0.9700 no
C3 N1 1.476(4) no
C3 C4 1.498(4) no
C3 H3A 0.9700 no
C3 H3B 0.9700 no
C4 N3 1.321(4) no
C4 N4 1.339(4) no
C5 C6 1.389(4) no
C5 N3 1.391(4) no
C5 C10 1.406(4) no
C6 C7 1.377(5) no
C6 H6 0.9300 no
C7 C8 1.397(5) no
C7 H7 0.9300 no
C8 C9 1.372(5) no
C8 H8 0.9300 no
C9 C10 1.387(5) no
C9 H9 0.9300 no
C10 N4 1.371(4) no
C11 C12 1.478(4) no
C11 N1 1.488(4) no
C11 H11A 0.9700 no
C11 H11B 0.9700 no
C12 N5 1.309(4) no
C12 N6 1.345(4) no
C13 C14 1.388(5) no
C13 C18 1.400(5) no
C13 N5 1.407(4) no
C14 C15 1.381(5) no
C14 H14 0.9300 no
C15 C16 1.390(6) no
C15 H15 0.9300 no
C16 C17 1.360(6) no
C16 H16 0.9300 no
C17 C18 1.393(5) no
C17 H17 0.9300 no
C18 N6 1.376(4) no
C19 N2 1.488(4) no
C19 C20 1.502(4) no
C19 H19A 0.9700 no
C19 H19B 0.9700 no
C20 N13 1.314(4) no
C20 N12 1.335(4) no
C21 N12 1.375(4) no
C21 C22 1.394(5) no
C21 C26 1.403(5) no
C22 C23 1.367(6) no
C22 H22 0.9300 no
C23 C24 1.389(6) no
C23 H23 0.9300 no
C24 C25 1.382(5) no
C24 H24 0.9300 no
C25 C26 1.385(4) no
C25 H25 0.9300 no
C26 N13 1.408(4) no
C27 N2 1.485(4) no
C27 C28 1.494(4) no
C27 H27A 0.9700 no
C27 H27B 0.9700 no
C28 N7 1.320(4) no
C28 N8 1.340(4) no
C29 C30 1.386(5) no
C29 N8 1.386(4) no
C29 C34 1.392(4) no
C30 C31 1.354(6) no
C30 H30 0.9300 no
C31 C32 1.397(6) no
C31 H31 0.9300 no
C32 C33 1.378(5) no
C32 H32 0.9300 no
C33 C34 1.393(5) no
C33 H33 0.9300 no
C34 N7 1.394(4) no
C35 O1 1.344(6) no
C35 H35A 0.9600 no
C35 H35B 0.9600 no
C35 H35C 0.9600 no
C36 O2 1.313(6) no
C36 H36A 0.9600 no
C36 H36B 0.9600 no
C36 H36C 0.9600 no
N4 H4 0.8600 no
N6 H6A 0.8600 no
N8 H8A 0.8600 no
N12 H12 0.8600 no
O1 H1 0.8200 no
O2 H2 0.8200 no
O3 C37 1.395(7) no
O3 H3 0.8200 no
C37 H37A 0.9600 no
C37 H37B 0.9600 no
C37 H37C 0.9600 no
C37' O3' 1.358(9) no
C37' H37D 0.9600 no
C37' H37E 0.9600 no
C37' H37F 0.9600 no
O3' H3' 0.8200 no

loop_
_geom_hbond_atom_site_label_D
_geom_hbond_atom_site_label_H
_geom_hbond_atom_site_label_A
_geom_hbond_site_symmetry_A
_geom_hbond_distance_DH
_geom_hbond_distance_HA
_geom_hbond_distance_DA
_geom_hbond_angle_DHA
_geom_hbond_publ_flag
O3 H3 Cl1 2_666 0.82 2.30 3.117(7) 171.2 yes
N4 H4 Cl1 2_776 0.86 2.29 3.140(3) 172.0 yes
N6 H6A O3 1_655 0.86 1.90 2.761(5) 175.1 yes
N12 H12 Cl1 2_676 0.86 2.29 3.116(3) 161.6 yes
C2 H2B O2 2_676 0.97 2.25 3.145(5) 153.7 yes
C11 H11B Cl2 1_655 0.97 2.53 3.445(3) 157.2 yes
O1 H1 Cl2 . 0.82 2.27 3.065(4) 162.8 yes
O2 H2 Cl2 . 0.82 2.53 3.027(5) 120.0 yes
N8 H8A O1 . 0.86 1.88 2.705(4) 160.8 yes
C27 H27B Cl2 . 0.97 2.64 3.582(3) 165.4 yes
